data_4516490
loop_
_publ_author_name
'Azhdari Tehrani, Alireza'
'Ghasempour, Hosein'
'Morsali, Ali'
'Makhloufi, Gamall'
'Janiak, Christoph'

_publ_section_title
;
 Effects of Extending the \p-Electron System of Pillaring Linkers on
 Fluorescence Sensing of Aromatic Compounds in Two Isoreticular
 Metal--Organic Frameworks
;
_journal_issue 11
_journal_name_full 'Crystal Growth &amp; Design'
_journal_page_first 5543
_journal_paper_doi 10.1021/acs.cgd.5b01175
_journal_volume 15
_journal_year 2015
_chemical_formula_moiety 'C25 H16 N2 O5 Zn'
_chemical_formula_sum 'C25 H16 N2 O5 Zn'
_chemical_formula_weight 489.77
_space_group_crystal_system monoclinic
_space_group_IT_number 15
_space_group_name_Hall '-C 2yc'
_space_group_name_H-M_alt 'C 1 2/c 1'
_atom_sites_solution_hydrogens geom
_atom_sites_solution_primary direct
_atom_sites_solution_secondary difmap
_audit_creation_method SHELXL-2013
_cell_angle_alpha 90
_cell_angle_beta 112.148(5)
_cell_angle_gamma 90
_cell_formula_units_Z 8
_cell_length_a 14.8175(15)
_cell_length_b 25.123(2)
_cell_length_c 16.457(2)
_cell_measurement_reflns_used 4228
_cell_measurement_temperature 293(2)
_cell_measurement_theta_max 21.984
_cell_measurement_theta_min 2.647
_cell_volume 5674.2(10)
_computing_cell_refinement 'SAINT (Bruker, 2014)'
_computing_data_collection 'APEX2 (Bruker, 2014)'
_computing_data_reduction 'SAINT (Bruker, 2014)'
_computing_molecular_graphics 'DIAMOND 3.2 (Crystal Impact, 2009)'
_computing_publication_material 'SHELXL-97 (Sheldrick, 2008)'
_computing_structure_refinement 'SHELXL-2014/7 (Sheldrick, 2014)'
_computing_structure_solution 'SHELXL2014 (Sheldrick, 2008)'
_diffrn_ambient_temperature 293(2)
_diffrn_measured_fraction_theta_full 0.841
_diffrn_measured_fraction_theta_max 0.966
_diffrn_measurement_device_type 'Bruker Kappa APEX-II CCD area detector'
_diffrn_measurement_method '\w scans'
_diffrn_radiation_monochromator 'multilayer mirror'
_diffrn_radiation_source 'microfocus sealed tube'
_diffrn_radiation_type MoK\a
_diffrn_radiation_wavelength 0.71073
_diffrn_reflns_av_R_equivalents 0.0490
_diffrn_reflns_av_unetI/netI 0.0337
_diffrn_reflns_Laue_measured_fraction_full 0.841
_diffrn_reflns_Laue_measured_fraction_max 0.966
_diffrn_reflns_limit_h_max 16
_diffrn_reflns_limit_h_min -16
_diffrn_reflns_limit_k_max 28
_diffrn_reflns_limit_k_min -28
_diffrn_reflns_limit_l_max 18
_diffrn_reflns_limit_l_min -18
_diffrn_reflns_number 32065
_diffrn_reflns_point_group_measured_fraction_full 0.841
_diffrn_reflns_point_group_measured_fraction_max 0.966
_diffrn_reflns_theta_full 25.242
_diffrn_reflns_theta_max 24.048
_diffrn_reflns_theta_min 1.621
_exptl_absorpt_coefficient_mu 0.897
_exptl_absorpt_correction_T_max 0.7450
_exptl_absorpt_correction_T_min 0.6915
_exptl_absorpt_correction_type multi-scan
_exptl_absorpt_process_details '(<i>SADABS</i>; Sheldrick, 2012)'
_exptl_crystal_colour colorless
_exptl_crystal_density_diffrn 1.147
_exptl_crystal_density_method 'not measured'
_exptl_crystal_description block
_exptl_crystal_F_000 2000
_exptl_crystal_size_max 0.100
_exptl_crystal_size_mid 0.100
_exptl_crystal_size_min 0.060
_platon_squeeze_details
;
;
_refine_diff_density_max 0.258
_refine_diff_density_min -0.276
_refine_diff_density_rms 0.038
_refine_ls_extinction_method none
_refine_ls_goodness_of_fit_ref 1.064
_refine_ls_hydrogen_treatment constr
_refine_ls_matrix_type full
_refine_ls_number_parameters 298
_refine_ls_number_reflns 4328
_refine_ls_number_restraints 0
_refine_ls_restrained_S_all 1.064
_refine_ls_R_factor_all 0.0438
_refine_ls_R_factor_gt 0.0307
_refine_ls_shift/su_max 0.007
_refine_ls_shift/su_mean 0.000
_refine_ls_structure_factor_coef Fsqd
_refine_ls_weighting_details
;
 w=1/[\s^2^(Fo^2^)+(0.0376P)^2^+0.0568P]
 where P=(Fo^2^+2Fc^2^)/3
;
_refine_ls_weighting_scheme calc
_refine_ls_wR_factor_gt 0.0724
_refine_ls_wR_factor_ref 0.0761
_reflns_Friedel_coverage 0.000
_reflns_number_gt 3406
_reflns_number_total 4328
_reflns_threshold_expression 'I > 2\s(I)'
_cod_data_source_file cg5b01175_si_002.cif
_cod_data_source_block S20-2
_cod_original_cell_volume 5674.5(11)
_cod_original_sg_symbol_H-M 'C 2/c'
_cod_database_code 4516490
_shelx_space_group_comment
;
The symmetry employed for this shelxl refinement is uniquely defined
by the following loop, which should always be used as a source of
symmetry information in preference to the above space-group names.
They are only intended as comments.
;
_shelx_estimated_absorpt_t_min 0.916
_shelx_estimated_absorpt_t_max 0.948
_shelxl_version_number 2013-2

loop_
_space_group_symop_operation_xyz
'x, y, z'
'-x, y, -z+1/2'
'x+1/2, y+1/2, z'
'-x+1/2, y+1/2, -z+1/2'
'-x, -y, -z'
'x, -y, z-1/2'
'-x+1/2, -y+1/2, -z'
'x+1/2, -y+1/2, z-1/2'

loop_
_atom_site_label
_atom_site_type_symbol
_atom_site_fract_x
_atom_site_fract_y
_atom_site_fract_z
_atom_site_U_iso_or_equiv
_atom_site_adp_type
_atom_site_occupancy
_atom_site_site_symmetry_order
_atom_site_calc_flag
_atom_site_refinement_flags_posn
_atom_site_refinement_flags_adp
Zn Zn 0.41851(2) 1.00465(2) 1.14014(2) 0.03811(11) Uani 1 1 d . .
O1 O 0.47337(12) 0.93037(6) 1.13784(12) 0.0596(5) Uani 1 1 d . .
O2 O 0.33285(14) 0.93285(6) 1.14934(12) 0.0668(5) Uani 1 1 d . .
O3 O 0.39200(12) 0.68299(6) 1.13684(11) 0.0588(5) Uani 1 1 d . .
O4 O 0.13532(12) 0.54677(6) 1.28887(11) 0.0562(5) Uani 1 1 d . .
O5 O 0.03459(12) 0.54807(6) 1.14873(10) 0.0496(4) Uani 1 1 d . .
N1 N 0.33347(13) 1.02187(7) 1.01230(12) 0.0404(5) Uani 1 1 d . .
N2 N 0.09644(14) 1.02768(8) 0.69506(13) 0.0518(5) Uani 1 1 d . .
C1 C 0.23977(18) 1.00661(9) 0.97366(16) 0.0494(6) Uani 1 1 d . .
H1 H 0.2100 0.9906 1.0080 0.059 Uiso 1 1 calc R U
C2 C 0.18676(18) 1.01361(10) 0.88670(16) 0.0514(7) Uani 1 1 d . .
H2 H 0.1222 1.0024 0.8626 0.062 Uiso 1 1 calc R U
C3 C 0.22955(16) 1.03755(9) 0.83416(15) 0.0429(6) Uani 1 1 d . .
C4 C 0.32512(17) 1.05385(9) 0.87383(16) 0.0487(6) Uani 1 1 d . .
H4 H 0.3559 1.0708 0.8411 0.058 Uiso 1 1 calc R U
C5 C 0.37473(17) 1.04501(9) 0.96201(15) 0.0462(6) Uani 1 1 d . .
H5 H 0.4395 1.0556 0.9875 0.055 Uiso 1 1 calc R U
C6 C 0.18100(18) 1.04474(10) 0.73897(16) 0.0506(6) Uani 1 1 d . .
H6 H 0.2143 1.0628 0.7095 0.061 Uiso 1 1 calc R U
C7 C 0.06511(19) 1.08766(11) 0.57085(18) 0.0610(7) Uani 1 1 d . .
H7 H 0.0913 1.1158 0.6093 0.073 Uiso 1 1 calc R U
C8 C 0.06064(17) 1.03825(11) 0.60341(16) 0.0490(6) Uani 1 1 d . .
C9 C 0.01745(16) 0.99525(10) 0.54596(15) 0.0447(6) Uani 1 1 d . .
C10 C 0.00906(17) 0.94384(10) 0.57664(16) 0.0522(7) Uani 1 1 d . .
H10 H 0.0311 0.9375 0.6367 0.063 Uiso 1 1 calc R U
C11 C -0.0307(2) 0.90349(11) 0.51984(18) 0.0645(8) Uani 1 1 d . .
H11 H -0.0352 0.8697 0.5411 0.077 Uiso 1 1 calc R U
C12 C 0.40165(17) 0.90657(9) 1.14397(14) 0.0406(6) Uani 1 1 d . .
C13 C 0.39850(15) 0.84754(8) 1.14345(13) 0.0366(5) Uani 1 1 d . .
C14 C 0.46926(17) 0.81799(9) 1.12912(16) 0.0512(7) Uani 1 1 d . .
H14 H 0.5205 0.8353 1.1206 0.061 Uiso 1 1 calc R U
C15 C 0.46550(17) 0.76341(9) 1.12722(17) 0.0546(7) Uani 1 1 d . .
H15 H 0.5141 0.7439 1.1180 0.066 Uiso 1 1 calc R U
C16 C 0.38921(16) 0.73755(9) 1.13914(15) 0.0422(6) Uani 1 1 d . .
C17 C 0.31770(17) 0.76631(9) 1.15338(16) 0.0516(7) Uani 1 1 d . .
H17 H 0.2663 0.7491 1.1617 0.062 Uiso 1 1 calc R U
C18 C 0.32320(17) 0.82096(9) 1.15508(16) 0.0501(6) Uani 1 1 d . .
H18 H 0.2746 0.8405 1.1644 0.060 Uiso 1 1 calc R U
C19 C 0.32025(18) 0.65431(8) 1.15501(17) 0.0459(6) Uani 1 1 d . .
C20 C 0.33886(18) 0.63860(10) 1.23867(17) 0.0588(7) Uani 1 1 d . .
H20 H 0.3968 0.6482 1.2837 0.071 Uiso 1 1 calc R U
C21 C 0.27072(18) 0.60821(9) 1.25599(16) 0.0545(7) Uani 1 1 d . .
H21 H 0.2834 0.5973 1.3133 0.065 Uiso 1 1 calc R U
C22 C 0.18456(16) 0.59369(8) 1.19052(14) 0.0366(5) Uani 1 1 d . .
C23 C 0.16882(19) 0.60987(10) 1.10620(16) 0.0588(7) Uani 1 1 d . .
H23 H 0.1114 0.6002 1.0605 0.071 Uiso 1 1 calc R U
C24 C 0.2371(2) 0.64024(11) 1.08855(17) 0.0651(8) Uani 1 1 d . .
H24 H 0.2258 0.6509 1.0314 0.078 Uiso 1 1 calc R U
C25 C 0.11191(17) 0.56011(8) 1.20994(16) 0.0395(6) Uani 1 1 d . .

loop_
_atom_site_aniso_label
_atom_site_aniso_U_11
_atom_site_aniso_U_22
_atom_site_aniso_U_33
_atom_site_aniso_U_23
_atom_site_aniso_U_13
_atom_site_aniso_U_12
Zn 0.04090(18) 0.03405(17) 0.03990(18) -0.00706(12) 0.01581(14) -0.00540(12)
O1 0.0462(11) 0.0376(10) 0.0955(15) 0.0043(9) 0.0273(10) -0.0116(8)
O2 0.0904(14) 0.0393(10) 0.0987(15) 0.0036(9) 0.0676(13) 0.0048(10)
O3 0.0652(12) 0.0302(10) 0.0972(14) -0.0006(9) 0.0491(11) -0.0107(8)
O4 0.0508(11) 0.0646(12) 0.0504(11) 0.0197(9) 0.0158(9) -0.0084(8)
O5 0.0461(11) 0.0483(10) 0.0506(11) -0.0069(8) 0.0140(9) -0.0196(8)
N1 0.0389(12) 0.0429(11) 0.0388(11) -0.0032(9) 0.0139(10) -0.0050(9)
N2 0.0402(13) 0.0731(15) 0.0423(13) 0.0079(11) 0.0157(11) -0.0018(11)
C1 0.0425(15) 0.0651(17) 0.0437(16) 0.0064(12) 0.0198(13) -0.0099(13)
C2 0.0348(14) 0.0769(18) 0.0420(16) 0.0036(13) 0.0139(13) -0.0112(13)
C3 0.0366(14) 0.0534(15) 0.0413(15) -0.0008(12) 0.0175(12) -0.0022(12)
C4 0.0455(16) 0.0589(16) 0.0458(16) 0.0061(12) 0.0220(13) -0.0081(12)
C5 0.0363(14) 0.0551(16) 0.0453(16) -0.0043(12) 0.0132(13) -0.0130(12)
C6 0.0434(16) 0.0679(18) 0.0448(16) 0.0064(13) 0.0213(14) -0.0032(14)
C7 0.0599(18) 0.0656(19) 0.0533(18) 0.0034(14) 0.0166(15) -0.0066(14)
C8 0.0314(14) 0.0730(19) 0.0419(16) 0.0128(14) 0.0131(12) 0.0031(13)
C9 0.0253(12) 0.0692(17) 0.0401(13) 0.0133(14) 0.0129(11) 0.0047(12)
C10 0.0461(16) 0.0670(19) 0.0421(16) 0.0180(14) 0.0151(13) 0.0056(13)
C11 0.071(2) 0.0616(19) 0.0558(19) 0.0154(15) 0.0177(16) -0.0032(15)
C12 0.0475(16) 0.0392(14) 0.0341(14) 0.0021(10) 0.0142(12) -0.0060(12)
C13 0.0356(13) 0.0367(13) 0.0338(13) 0.0011(10) 0.0090(11) -0.0070(10)
C14 0.0460(15) 0.0396(15) 0.0787(19) 0.0038(13) 0.0358(15) -0.0092(12)
C15 0.0482(16) 0.0431(15) 0.087(2) 0.0024(13) 0.0419(16) -0.0020(12)
C16 0.0427(15) 0.0369(14) 0.0499(15) 0.0010(11) 0.0209(12) -0.0065(11)
C17 0.0495(16) 0.0413(15) 0.0752(19) 0.0057(13) 0.0363(15) -0.0110(12)
C18 0.0504(16) 0.0420(15) 0.0699(18) 0.0030(12) 0.0365(14) 0.0003(12)
C19 0.0504(16) 0.0307(13) 0.0604(18) -0.0008(12) 0.0252(15) -0.0099(11)
C20 0.0412(16) 0.0634(17) 0.0576(19) 0.0049(14) 0.0025(14) -0.0181(13)
C21 0.0511(16) 0.0596(16) 0.0453(16) 0.0131(13) 0.0095(14) -0.0136(13)
C22 0.0426(14) 0.0265(12) 0.0381(14) 0.0019(10) 0.0122(12) -0.0056(10)
C23 0.0561(17) 0.0664(18) 0.0444(16) -0.0014(13) 0.0082(14) -0.0281(14)
C24 0.076(2) 0.0753(19) 0.0413(17) 0.0073(14) 0.0198(16) -0.0290(16)
C25 0.0437(15) 0.0246(12) 0.0503(17) 0.0015(11) 0.0178(14) 0.0019(11)

loop_
_atom_type_symbol
_atom_type_description
_atom_type_scat_dispersion_real
_atom_type_scat_dispersion_imag
_atom_type_scat_source
C C 0.0033 0.0016 'International Tables Vol C Tables 4.2.6.8 and 6.1.1.4'
H H 0.0000 0.0000 'International Tables Vol C Tables 4.2.6.8 and 6.1.1.4'
N N 0.0061 0.0033 'International Tables Vol C Tables 4.2.6.8 and 6.1.1.4'
O O 0.0106 0.0060 'International Tables Vol C Tables 4.2.6.8 and 6.1.1.4'
Zn Zn 0.2839 1.4301 'International Tables Vol C Tables 4.2.6.8 and 6.1.1.4'

loop_
_geom_angle_atom_site_label_1
_geom_angle_atom_site_label_2
_geom_angle_atom_site_label_3
_geom_angle
_geom_angle_site_symmetry_1
_geom_angle_site_symmetry_3
O4 Zn O5 101.33(7) 4_557 3
O4 Zn O1 139.53(7) 4_557 .
O5 Zn O1 99.35(6) 3 .
O4 Zn N1 105.52(7) 4_557 .
O5 Zn N1 97.88(7) 3 .
O1 Zn N1 105.60(7) . .
O4 Zn O2 91.51(7) 4_557 .
O5 Zn O2 158.27(7) 3 .
O1 Zn O2 60.37(6) . .
N1 Zn O2 95.42(7) . .
O4 Zn C12 117.06(7) 4_557 .
O5 Zn C12 129.32(7) 3 .
O1 Zn C12 30.33(7) . .
N1 Zn C12 101.95(7) . .
O2 Zn C12 30.04(6) . .
C12 O1 Zn 94.51(14) . .
C12 O2 Zn 85.54(14) . .
C16 O3 C19 118.20(17) . .
C25 O4 Zn 138.23(16) . 4_547
C25 O5 Zn 134.09(15) . 3_445
C5 N1 C1 117.6(2) . .
C5 N1 Zn 118.74(15) . .
C1 N1 Zn 123.36(15) . .
C6 N2 C8 115.9(2) . .
N1 C1 C2 123.0(2) . .
N1 C1 H1 118.5 . .
C2 C1 H1 118.5 . .
C1 C2 C3 119.6(2) . .
C1 C2 H2 120.2 . .
C3 C2 H2 120.2 . .
C4 C3 C2 117.6(2) . .
C4 C3 C6 118.1(2) . .
C2 C3 C6 124.3(2) . .
C5 C4 C3 119.8(2) . .
C5 C4 H4 120.1 . .
C3 C4 H4 120.1 . .
N1 C5 C4 122.5(2) . .
N1 C5 H5 118.7 . .
C4 C5 H5 118.7 . .
N2 C6 C3 123.4(2) . .
N2 C6 H6 118.3 . .
C3 C6 H6 118.3 . .
C8 C7 C11 120.7(3) . 5_576
C8 C7 H7 119.6 . .
C11 C7 H7 119.6 5_576 .
C7 C8 C9 120.5(2) . .
C7 C8 N2 122.2(2) . .
C9 C8 N2 117.3(2) . .
C10 C9 C8 122.5(2) . .
C10 C9 C9 119.3(3) . 5_576
C8 C9 C9 118.2(3) . 5_576
C11 C10 C9 120.9(2) . .
C11 C10 H10 119.6 . .
C9 C10 H10 119.6 . .
C10 C11 C7 120.4(3) . 5_576
C10 C11 H11 119.8 . .
C7 C11 H11 119.8 5_576 .
O2 C12 O1 119.6(2) . .
O2 C12 C13 120.4(2) . .
O1 C12 C13 120.1(2) . .
O2 C12 Zn 64.42(12) . .
O1 C12 Zn 55.16(11) . .
C13 C12 Zn 175.05(17) . .
C18 C13 C14 118.2(2) . .
C18 C13 C12 120.7(2) . .
C14 C13 C12 121.1(2) . .
C15 C14 C13 121.1(2) . .
C15 C14 H14 119.5 . .
C13 C14 H14 119.5 . .
C14 C15 C16 119.7(2) . .
C14 C15 H15 120.1 . .
C16 C15 H15 120.1 . .
O3 C16 C17 124.30(19) . .
O3 C16 C15 115.6(2) . .
C17 C16 C15 120.1(2) . .
C16 C17 C18 119.0(2) . .
C16 C17 H17 120.5 . .
C18 C17 H17 120.5 . .
C13 C18 C17 121.8(2) . .
C13 C18 H18 119.1 . .
C17 C18 H18 119.1 . .
C24 C19 C20 121.3(2) . .
C24 C19 O3 119.6(2) . .
C20 C19 O3 119.0(2) . .
C19 C20 C21 119.1(2) . .
C19 C20 H20 120.4 . .
C21 C20 H20 120.4 . .
C22 C21 C20 121.4(2) . .
C22 C21 H21 119.3 . .
C20 C21 H21 119.3 . .
C21 C22 C23 117.8(2) . .
C21 C22 C25 120.9(2) . .
C23 C22 C25 121.3(2) . .
C22 C23 C24 121.0(2) . .
C22 C23 H23 119.5 . .
C24 C23 H23 119.5 . .
C19 C24 C23 119.4(2) . .
C19 C24 H24 120.3 . .
C23 C24 H24 120.3 . .
O5 C25 O4 125.7(2) . .
O5 C25 C22 118.8(2) . .
O4 C25 C22 115.5(2) . .

loop_
_geom_bond_atom_site_label_1
_geom_bond_atom_site_label_2
_geom_bond_distance
_geom_bond_site_symmetry_2
Zn O4 1.9556(15) 4_557
Zn O5 1.9963(15) 3
Zn O1 2.0415(16) .
Zn N1 2.0500(19) .
Zn O2 2.2434(17) .
Zn C12 2.480(2) .
O1 C12 1.256(3) .
O2 C12 1.245(3) .
O3 C16 1.372(3) .
O3 C19 1.407(3) .
O4 C25 1.257(3) .
O4 Zn 1.9555(15) 4_547
O5 C25 1.244(3) .
O5 Zn 1.9964(15) 3_445
N1 C5 1.333(3) .
N1 C1 1.347(3) .
N2 C6 1.262(3) .
N2 C8 1.423(3) .
C1 C2 1.359(3) .
C1 H1 0.9300 .
C2 C3 1.387(3) .
C2 H2 0.9300 .
C3 C4 1.379(3) .
C3 C6 1.468(3) .
C4 C5 1.375(3) .
C4 H4 0.9300 .
C5 H5 0.9300 .
C6 H6 0.9300 .
C7 C8 1.363(3) .
C7 C11 1.401(3) 5_576
C7 H7 0.9300 .
C8 C9 1.419(3) .
C9 C10 1.409(3) .
C9 C9 1.422(5) 5_576
C10 C11 1.354(3) .
C10 H10 0.9300 .
C11 C7 1.401(3) 5_576
C11 H11 0.9300 .
C12 C13 1.484(3) .
C13 C18 1.374(3) .
C13 C14 1.376(3) .
C14 C15 1.372(3) .
C14 H14 0.9300 .
C15 C16 1.380(3) .
C15 H15 0.9300 .
C16 C17 1.374(3) .
C17 C18 1.375(3) .
C17 H17 0.9300 .
C18 H18 0.9300 .
C19 C24 1.351(3) .
C19 C20 1.357(3) .
C20 C21 1.378(3) .
C20 H20 0.9300 .
C21 C22 1.374(3) .
C21 H21 0.9300 .
C22 C23 1.379(3) .
C22 C25 1.494(3) .
C23 C24 1.382(3) .
C23 H23 0.9300 .
C24 H24 0.9300 .

loop_
_geom_torsion_atom_site_label_1
_geom_torsion_atom_site_label_2
_geom_torsion_atom_site_label_3
_geom_torsion_atom_site_label_4
_geom_torsion
_geom_torsion_site_symmetry_1
_geom_torsion_site_symmetry_4
C5 N1 C1 C2 0.3(3) . .
Zn N1 C1 C2 -173.35(18) . .
N1 C1 C2 C3 -0.1(4) . .
C1 C2 C3 C4 -0.7(4) . .
C1 C2 C3 C6 176.8(2) . .
C2 C3 C4 C5 1.4(4) . .
C6 C3 C4 C5 -176.3(2) . .
C1 N1 C5 C4 0.4(3) . .
Zn N1 C5 C4 174.38(18) . .
C3 C4 C5 N1 -1.3(4) . .
C8 N2 C6 C3 179.9(2) . .
C4 C3 C6 N2 174.5(2) . .
C2 C3 C6 N2 -3.1(4) . .
C11 C7 C8 C9 -2.5(4) 5_576 .
C11 C7 C8 N2 178.9(2) 5_576 .
C6 N2 C8 C7 -48.8(3) . .
C6 N2 C8 C9 132.6(2) . .
C7 C8 C9 C10 -178.4(2) . .
N2 C8 C9 C10 0.2(3) . .
C7 C8 C9 C9 2.3(4) . 5_576
N2 C8 C9 C9 -179.0(2) . 5_576
C8 C9 C10 C11 -178.6(2) . .
C9 C9 C10 C11 0.7(4) 5_576 .
C9 C10 C11 C7 -0.6(4) . 5_576
Zn O2 C12 O1 0.5(2) . .
Zn O2 C12 C13 -178.54(19) . .
Zn O1 C12 O2 -0.6(2) . .
Zn O1 C12 C13 178.49(17) . .
O2 C12 C13 C18 -4.6(3) . .
O1 C12 C13 C18 176.3(2) . .
O2 C12 C13 C14 173.7(2) . .
O1 C12 C13 C14 -5.4(3) . .
C18 C13 C14 C15 -0.6(4) . .
C12 C13 C14 C15 -178.9(2) . .
C13 C14 C15 C16 0.5(4) . .
C19 O3 C16 C17 -3.7(3) . .
C19 O3 C16 C15 175.4(2) . .
C14 C15 C16 O3 -179.5(2) . .
C14 C15 C16 C17 -0.4(4) . .
O3 C16 C17 C18 179.4(2) . .
C15 C16 C17 C18 0.3(4) . .
C14 C13 C18 C17 0.5(4) . .
C12 C13 C18 C17 178.9(2) . .
C16 C17 C18 C13 -0.4(4) . .
C16 O3 C19 C24 91.7(3) . .
C16 O3 C19 C20 -92.3(3) . .
C24 C19 C20 C21 -0.8(4) . .
O3 C19 C20 C21 -176.8(2) . .
C19 C20 C21 C22 -0.2(4) . .
C20 C21 C22 C23 0.9(4) . .
C20 C21 C22 C25 179.1(2) . .
C21 C22 C23 C24 -0.8(4) . .
C25 C22 C23 C24 -179.0(2) . .
C20 C19 C24 C23 0.9(4) . .
O3 C19 C24 C23 176.9(2) . .
C22 C23 C24 C19 -0.1(4) . .
Zn O5 C25 O4 -1.6(4) 3_445 .
Zn O5 C25 C22 178.96(14) 3_445 .
Zn O4 C25 O5 1.6(4) 4_547 .
Zn O4 C25 C22 -178.90(15) 4_547 .
C21 C22 C25 O5 179.7(2) . .
C23 C22 C25 O5 -2.2(3) . .
C21 C22 C25 O4 0.2(3) . .
C23 C22 C25 O4 178.3(2) . .

loop_
_platon_squeeze_void_nr
_platon_squeeze_void_average_x
_platon_squeeze_void_average_y
_platon_squeeze_void_average_z
_platon_squeeze_void_volume
_platon_squeeze_void_count_electrons
_platon_squeeze_void_content
1 -0.137 0.750 0.113 928 230 ' '
2 -0.136 0.250 0.614 928 230 ' '
